data_4026220
loop_
_publ_author_name
'Christos P. Constantinides'
'Panayiotis A. Koutentis'
'Harry Krassos'
'Jeremy M. Rawson'
'Anastasios J. Tasiopoulos'

_publ_section_title
;
 Characterization and Magnetic Properties of a "Super Stable" Radical
 1,3-Diphenyl-7-trifluoromethyl-1,4-dihydro-1,2,4-benzotriazin-4-yl
;
_journal_name_full 'Journal of Organic Chemistry'
_journal_page_first 2798
_journal_page_last 2806
_journal_paper_doi 10.1021/jo200210s
_journal_volume 76
_journal_year 2011
_chemical_formula_moiety 'C20 H13 F3 N3'
_chemical_formula_sum 'C20 H13 F3 N3'
_chemical_formula_weight 352.33
_chemical_name_systematic
; 
 ? 
;
_space_group_IT_number 29
_symmetry_cell_setting orthorhombic
_symmetry_space_group_name_Hall 'P 2c -2ac'
_symmetry_space_group_name_H-M 'P c a 21'
_atom_sites_solution_hydrogens geom
_atom_sites_solution_primary direct
_atom_sites_solution_secondary difmap
_audit_creation_method SHELXL-97
_cell_angle_alpha 90.00
_cell_angle_beta 90.00
_cell_angle_gamma 90.00
_cell_formula_units_Z 4
_cell_length_a 7.6398(2)
_cell_length_b 10.5667(3)
_cell_length_c 19.3868(5)
_cell_measurement_reflns_used 7879
_cell_measurement_temperature 100(2)
_cell_measurement_theta_max 30.4921
_cell_measurement_theta_min 3.4475
_cell_volume 1565.05(7)
_computing_cell_refinement 'CrysAlis RED (Oxford Diffraction, 2006)'
_computing_data_collection 'CrysAlis CCD (Oxford Diffraction, 2006)'
_computing_data_reduction 'CrysAlis RED (Oxford Diffraction, 2006)'
_computing_molecular_graphics
; 
PLATON (Spek, 1990); MERCURY (Bruno et al. 2002)
;
_computing_publication_material 'WINGX (Farrugia, 1999'
_computing_structure_refinement 'SHELXL-97 (Sheldrick, 1997'
_computing_structure_solution 'SIR2004 (Altomare et al., 1994)'
_diffrn_ambient_temperature 100(2)
_diffrn_detector_area_resol_mean 16.0288
_diffrn_measured_fraction_theta_full 0.997
_diffrn_measured_fraction_theta_max 0.997
_diffrn_measurement_device_type 'Xcalibur, Sapphire3'
_diffrn_measurement_method '\w scans'
_diffrn_radiation_monochromator graphite
_diffrn_radiation_source 'Enhance (Mo) X-ray Source'
_diffrn_radiation_type MoK\a
_diffrn_radiation_wavelength 0.71073
_diffrn_reflns_av_R_equivalents 0.0229
_diffrn_reflns_av_sigmaI/netI 0.0189
_diffrn_reflns_limit_h_max 10
_diffrn_reflns_limit_h_min -10
_diffrn_reflns_limit_k_max 14
_diffrn_reflns_limit_k_min -14
_diffrn_reflns_limit_l_max 19
_diffrn_reflns_limit_l_min -26
_diffrn_reflns_number 13059
_diffrn_reflns_theta_full 29.00
_diffrn_reflns_theta_max 29.00
_diffrn_reflns_theta_min 3.45
_exptl_absorpt_coefficient_mu 0.115
_exptl_absorpt_correction_T_max 1.00000
_exptl_absorpt_correction_T_min 0.83942
_exptl_absorpt_correction_type multi-scan
_exptl_absorpt_process_details 'empirical absorption correction (CrysAlis RED, Oxford Diffraction)'
_exptl_crystal_colour 'dark grey'
_exptl_crystal_density_diffrn 1.495
_exptl_crystal_description plate
_exptl_crystal_F_000 724
_exptl_crystal_size_max 0.2
_exptl_crystal_size_mid 0.08
_exptl_crystal_size_min 0.02
_refine_diff_density_max 0.219
_refine_diff_density_min -0.145
_refine_diff_density_rms 0.037
_refine_ls_extinction_method none
_refine_ls_goodness_of_fit_ref 1.093
_refine_ls_hydrogen_treatment constr
_refine_ls_matrix_type full
_refine_ls_number_parameters 235
_refine_ls_number_reflns 2142
_refine_ls_number_restraints 1
_refine_ls_restrained_S_all 1.093
_refine_ls_R_factor_all 0.0320
_refine_ls_R_factor_gt 0.0285
_refine_ls_shift/su_max 0.000
_refine_ls_shift/su_mean 0.000
_refine_ls_structure_factor_coef Fsqd
_refine_ls_weighting_details 'calc w=1/[\s^2^(Fo^2^)+(0.0444P)^2^+0.0775P] where P=(Fo^2^+2Fc^2^)/3'
_refine_ls_weighting_scheme calc
_refine_ls_wR_factor_gt 0.0716
_refine_ls_wR_factor_ref 0.0724
_reflns_number_gt 1945
_reflns_number_total 2142
_reflns_threshold_expression >2sigma(I)
_cod_data_source_file jo200210s_si_001.cif
_cod_data_source_block shelxl
_cod_database_code 4026220

loop_
_symmetry_equiv_pos_as_xyz
'x, y, z'
'-x, -y, z+1/2'
'-x+1/2, y, z+1/2'
'x+1/2, -y, z'

loop_
_atom_site_label
_atom_site_type_symbol
_atom_site_fract_x
_atom_site_fract_y
_atom_site_fract_z
_atom_site_U_iso_or_equiv
_atom_site_adp_type
_atom_site_occupancy
_atom_site_symmetry_multiplicity
_atom_site_calc_flag
_atom_site_refinement_flags
F1 F 0.79629(19) -0.47769(11) 0.18356(6) 0.0393(3) Uani 1 1 d .
F2 F 0.85784(14) -0.34737(10) 0.26564(6) 0.0286(3) Uani 1 1 d .
F3 F 0.61564(16) -0.44874(11) 0.26664(7) 0.0332(3) Uani 1 1 d .
N1 N 0.57890(18) 0.06162(13) 0.18780(7) 0.0165(3) Uani 1 1 d .
N2 N 0.54262(18) 0.15504(13) 0.14144(7) 0.0176(3) Uani 1 1 d .
N3 N 0.43159(19) -0.00050(15) 0.06239(7) 0.0191(3) Uani 1 1 d .
C1 C 0.4731(2) 0.11734(17) 0.08164(8) 0.0177(3) Uani 1 1 d .
C2 C 0.4907(2) -0.09342(17) 0.10563(8) 0.0171(3) Uani 1 1 d .
C3 C 0.4751(2) -0.22132(16) 0.08598(9) 0.0198(3) Uani 1 1 d .
H3 H 0.4135 -0.2423 0.0462 0.024 Uiso 1 1 calc R
C4 C 0.5499(2) -0.31516(17) 0.12498(9) 0.0210(4) Uani 1 1 d .
H4 H 0.5387 -0.3993 0.1116 0.025 Uiso 1 1 calc R
C5 C 0.6430(2) -0.28467(16) 0.18478(9) 0.0181(3) Uani 1 1 d .
C6 C 0.6550(2) -0.16131(16) 0.20767(9) 0.0175(3) Uani 1 1 d .
H6 H 0.7154 -0.1422 0.2480 0.021 Uiso 1 1 calc R
C7 C 0.5751(2) -0.06557(15) 0.16929(8) 0.0162(3) Uani 1 1 d .
C8 C 0.6274(2) 0.10575(16) 0.25509(9) 0.0164(3) Uani 1 1 d .
C9 C 0.5643(2) 0.04598(16) 0.31408(9) 0.0185(3) Uani 1 1 d .
H9 H 0.4918 -0.0244 0.3103 0.022 Uiso 1 1 calc R
C10 C 0.6107(2) 0.09267(18) 0.37875(9) 0.0220(4) Uani 1 1 d .
H10 H 0.5701 0.0528 0.4184 0.026 Uiso 1 1 calc R
C11 C 0.7174(2) 0.19862(17) 0.38411(9) 0.0234(4) Uani 1 1 d .
H11 H 0.7497 0.2289 0.4273 0.028 Uiso 1 1 calc R
C12 C 0.7758(2) 0.25922(16) 0.32495(9) 0.0212(4) Uani 1 1 d .
H12 H 0.8460 0.3308 0.3288 0.025 Uiso 1 1 calc R
C13 C 0.7305(2) 0.21402(15) 0.25986(9) 0.0178(3) Uani 1 1 d .
H13 H 0.7684 0.2555 0.2203 0.021 Uiso 1 1 calc R
C14 C 0.4358(2) 0.22106(17) 0.03171(9) 0.0189(3) Uani 1 1 d .
C15 C 0.5140(3) 0.33920(17) 0.03885(9) 0.0222(4) Uani 1 1 d .
H15 H 0.5878 0.3551 0.0760 0.027 Uiso 1 1 calc R
C16 C 0.4817(3) 0.43346(17) -0.00952(9) 0.0254(4) Uani 1 1 d .
H16 H 0.5351 0.5121 -0.0048 0.030 Uiso 1 1 calc R
C17 C 0.3701(3) 0.41108(19) -0.06481(9) 0.0276(4) Uani 1 1 d .
H17 H 0.3495 0.4741 -0.0973 0.033 Uiso 1 1 calc R
C18 C 0.2896(3) 0.29368(19) -0.07117(9) 0.0275(4) Uani 1 1 d .
H18 H 0.2133 0.2786 -0.1076 0.033 Uiso 1 1 calc R
C19 C 0.3227(2) 0.19918(17) -0.02348(9) 0.0223(4) Uani 1 1 d .
H19 H 0.2691 0.1206 -0.0283 0.027 Uiso 1 1 calc R
C20 C 0.7286(2) -0.38846(16) 0.22491(10) 0.0217(4) Uani 1 1 d .

loop_
_atom_site_aniso_label
_atom_site_aniso_U_11
_atom_site_aniso_U_22
_atom_site_aniso_U_33
_atom_site_aniso_U_23
_atom_site_aniso_U_13
_atom_site_aniso_U_12
F1 0.0565(9) 0.0311(6) 0.0304(6) -0.0085(5) -0.0025(6) 0.0219(6)
F2 0.0253(5) 0.0252(5) 0.0353(6) -0.0004(5) -0.0101(5) 0.0015(4)
F3 0.0327(6) 0.0321(6) 0.0350(7) 0.0147(5) -0.0011(5) -0.0052(5)
N1 0.0186(6) 0.0163(7) 0.0147(6) -0.0005(5) -0.0009(6) 0.0001(5)
N2 0.0186(7) 0.0194(7) 0.0149(6) 0.0021(6) -0.0001(5) 0.0005(5)
N3 0.0197(7) 0.0213(7) 0.0162(6) -0.0001(6) -0.0004(6) -0.0011(6)
C1 0.0155(7) 0.0221(8) 0.0155(7) -0.0005(6) 0.0026(6) 0.0006(6)
C2 0.0164(7) 0.0203(8) 0.0148(7) -0.0006(6) 0.0026(6) -0.0012(6)
C3 0.0215(8) 0.0216(9) 0.0163(7) -0.0030(7) 0.0006(7) -0.0038(7)
C4 0.0239(9) 0.0197(8) 0.0195(8) -0.0019(7) 0.0031(7) -0.0042(7)
C5 0.0178(7) 0.0185(8) 0.0179(7) 0.0004(7) 0.0028(6) -0.0007(6)
C6 0.0160(8) 0.0205(9) 0.0160(7) -0.0007(6) 0.0012(6) -0.0004(6)
C7 0.0164(7) 0.0163(8) 0.0158(8) -0.0013(6) 0.0016(6) -0.0018(6)
C8 0.0150(7) 0.0191(8) 0.0151(7) -0.0011(6) -0.0021(6) 0.0032(6)
C9 0.0201(8) 0.0180(8) 0.0175(8) 0.0005(6) -0.0001(7) 0.0006(7)
C10 0.0257(8) 0.0242(9) 0.0160(8) 0.0010(7) 0.0014(7) 0.0035(7)
C11 0.0254(9) 0.0286(10) 0.0162(8) -0.0053(7) -0.0048(7) 0.0041(7)
C12 0.0199(8) 0.0180(8) 0.0258(9) -0.0045(7) -0.0026(7) -0.0006(6)
C13 0.0177(8) 0.0174(8) 0.0182(7) -0.0002(7) 0.0004(6) 0.0012(6)
C14 0.0191(8) 0.0229(9) 0.0147(7) 0.0000(7) 0.0037(6) 0.0039(7)
C15 0.0239(9) 0.0254(9) 0.0175(8) 0.0009(7) 0.0015(7) 0.0014(7)
C16 0.0331(10) 0.0210(9) 0.0220(9) 0.0017(7) 0.0050(8) 0.0043(8)
C17 0.0392(11) 0.0264(10) 0.0174(8) 0.0059(7) 0.0031(8) 0.0100(9)
C18 0.0308(10) 0.0340(11) 0.0175(9) -0.0010(7) -0.0029(7) 0.0071(8)
C19 0.0237(8) 0.0257(9) 0.0175(8) -0.0020(7) 0.0014(7) 0.0031(7)
C20 0.0240(8) 0.0204(8) 0.0207(8) -0.0036(7) 0.0011(7) 0.0011(7)

loop_
_atom_type_symbol
_atom_type_description
_atom_type_scat_dispersion_real
_atom_type_scat_dispersion_imag
_atom_type_scat_source
C C 0.0033 0.0000 'International Tables Vol C Tables 4.2.6.8 and 6.1.1.4'
H H 0.0000 0.0000 'International Tables Vol C Tables 4.2.6.8 and 6.1.1.4'
N N 0.0061 0.0000 'International Tables Vol C Tables 4.2.6.8 and 6.1.1.4'
F F 0.0171 0.0000 'International Tables Vol C Tables 4.2.6.8 and 6.1.1.4'

loop_
_geom_angle_atom_site_label_1
_geom_angle_atom_site_label_2
_geom_angle_atom_site_label_3
_geom_angle
N2 N1 C7 121.67(14)
N2 N1 C8 114.63(13)
C7 N1 C8 123.65(14)
C1 N2 N1 115.91(14)
C1 N3 C2 114.76(15)
N2 C1 N3 127.86(16)
N2 C1 C14 114.87(15)
N3 C1 C14 117.26(14)
N3 C2 C3 119.66(16)
N3 C2 C7 122.18(16)
C3 C2 C7 118.10(16)
C4 C3 C2 120.60(16)
C4 C3 H3 119.7
C2 C3 H3 119.7
C3 C4 C5 120.16(16)
C3 C4 H4 119.9
C5 C4 H4 119.9
C6 C5 C4 121.23(16)
C6 C5 C20 119.75(15)
C4 C5 C20 119.01(15)
C5 C6 C7 118.93(15)
C5 C6 H6 120.5
C7 C6 H6 120.5
N1 C7 C6 123.59(15)
N1 C7 C2 115.65(15)
C6 C7 C2 120.69(15)
C13 C8 C9 120.94(16)
C13 C8 N1 118.28(15)
C9 C8 N1 120.68(15)
C8 C9 C10 119.36(16)
C8 C9 H9 120.3
C10 C9 H9 120.3
C11 C10 C9 120.15(16)
C11 C10 H10 119.9
C9 C10 H10 119.9
C12 C11 C10 119.93(15)
C12 C11 H11 120.0
C10 C11 H11 120.0
C11 C12 C13 120.71(16)
C11 C12 H12 119.6
C13 C12 H12 119.6
C8 C13 C12 118.86(16)
C8 C13 H13 120.6
C12 C13 H13 120.6
C15 C14 C19 119.41(17)
C15 C14 C1 120.91(16)
C19 C14 C1 119.67(16)
C16 C15 C14 119.99(17)
C16 C15 H15 120.0
C14 C15 H15 120.0
C17 C16 C15 120.48(18)
C17 C16 H16 119.8
C15 C16 H16 119.8
C16 C17 C18 119.45(17)
C16 C17 H17 120.3
C18 C17 H17 120.3
C19 C18 C17 120.26(17)
C19 C18 H18 119.9
C17 C18 H18 119.9
C18 C19 C14 120.39(17)
C18 C19 H19 119.8
C14 C19 H19 119.8
F2 C20 F1 107.23(15)
F2 C20 F3 105.82(15)
F1 C20 F3 105.93(14)
F2 C20 C5 113.09(14)
F1 C20 C5 111.92(15)
F3 C20 C5 112.35(15)

loop_
_geom_bond_atom_site_label_1
_geom_bond_atom_site_label_2
_geom_bond_distance
F1 C20 1.341(2)
F2 C20 1.337(2)
F3 C20 1.343(2)
N1 N2 1.3635(19)
N1 C7 1.391(2)
N1 C8 1.434(2)
N2 C1 1.336(2)
N3 C1 1.338(2)
N3 C2 1.368(2)
C1 C14 1.490(2)
C2 C3 1.409(2)
C2 C7 1.423(2)
C3 C4 1.372(3)
C3 H3 0.9300
C4 C5 1.397(2)
C4 H4 0.9300
C5 C6 1.380(2)
C5 C20 1.495(2)
C6 C7 1.396(2)
C6 H6 0.9300
C8 C13 1.392(2)
C8 C9 1.392(2)
C9 C10 1.393(2)
C9 H9 0.9300
C10 C11 1.389(3)
C10 H10 0.9300
C11 C12 1.387(2)
C11 H11 0.9300
C12 C13 1.393(2)
C12 H12 0.9300
C13 H13 0.9300
C14 C15 1.391(3)
C14 C19 1.395(2)
C15 C16 1.390(2)
C15 H15 0.9300
C16 C17 1.390(3)
C16 H16 0.9300
C17 C18 1.390(3)
C17 H17 0.9300
C18 C19 1.384(3)
C18 H18 0.9300
C19 H19 0.9300
